data_7216564
loop_
_publ_author_name
'Zaman, Md. Badruz'
'Udachin, Konstantin A.'
'Ripmeester, John A.'

_publ_section_title
;
 One-dimensional coordination polymers generated from
 1,2-bis(x-pyridyl)butadiyne (x&#xFFFD;= 3 and 4) and
 bis(hexafluoroacetylacetonato)M(ii) (M = Cu, Mn, Zn)
;
_journal_issue 103
_journal_name_full CrystEngComm
_journal_page_first 613
_journal_paper_doi 10.1039/b209938a
_journal_volume 4
_journal_year 2002
_chemical_formula_sum 'C24 H10 Cu F12 N2 O4'
_chemical_formula_weight 681.88
_chemical_name_common
;
Complex between 1,2-bis(3-pyridyl)butadiyne and 
bis(hexafluoroacetylacetonate)Cu
;
_chemical_name_systematic
; 
? 
;
_space_group_IT_number 14
_symmetry_cell_setting monoclinic
_symmetry_space_group_name_Hall '-P 2ybc'
_symmetry_space_group_name_H-M 'P 1 21/c 1'
_atom_sites_solution_hydrogens geom
_atom_sites_solution_primary direct
_atom_sites_solution_secondary difmap
_audit_creation_method SHELXL-97
_cell_angle_alpha 90.00
_cell_angle_beta 106.1940(10)
_cell_angle_gamma 90.00
_cell_formula_units_Z 2
_cell_length_a 8.0304(4)
_cell_length_b 13.8823(7)
_cell_length_c 12.0812(6)
_cell_measurement_temperature 173(2)
_cell_volume 1293.38(11)
_computing_structure_refinement 'SHELXL-97 (Sheldrick, 1997)'
_computing_structure_solution 'SHELXS-97 (Sheldrick, 1990)'
_diffrn_ambient_temperature 173(2)
_diffrn_measured_fraction_theta_full 0.998
_diffrn_measured_fraction_theta_max 0.998
_diffrn_radiation_monochromator graphite
_diffrn_radiation_source 'fine-focus sealed tube'
_diffrn_radiation_type MoK\a
_diffrn_radiation_wavelength 0.71070
_diffrn_reflns_av_R_equivalents 0.0215
_diffrn_reflns_av_sigmaI/netI 0.0156
_diffrn_reflns_limit_h_max 10
_diffrn_reflns_limit_h_min -10
_diffrn_reflns_limit_k_max 18
_diffrn_reflns_limit_k_min -18
_diffrn_reflns_limit_l_max 16
_diffrn_reflns_limit_l_min -16
_diffrn_reflns_number 14995
_diffrn_reflns_theta_full 28.73
_diffrn_reflns_theta_max 28.73
_diffrn_reflns_theta_min 2.29
_exptl_absorpt_coefficient_mu '9.66 cm-1'
_exptl_absorpt_correction_type empirical
_exptl_absorpt_process_details sadabs
_exptl_crystal_density_diffrn 1.751
_exptl_crystal_density_method 'not measured'
_exptl_crystal_F_000 674
_exptl_crystal_size_max 0.4
_exptl_crystal_size_mid 0.4
_exptl_crystal_size_min 0.2
_refine_diff_density_max 0.847
_refine_diff_density_min -0.553
_refine_diff_density_rms 0.066
_refine_ls_extinction_method none
_refine_ls_goodness_of_fit_ref 1.041
_refine_ls_hydrogen_treatment mixed
_refine_ls_matrix_type full
_refine_ls_number_parameters 238
_refine_ls_number_reflns 3340
_refine_ls_number_restraints 216
_refine_ls_restrained_S_all 1.156
_refine_ls_R_factor_all 0.0424
_refine_ls_R_factor_gt 0.0358
_refine_ls_shift/su_max 0.021
_refine_ls_shift/su_mean 0.002
_refine_ls_structure_factor_coef Fsqd
_refine_ls_weighting_details 'calc w=1/[\s^2^(Fo^2^)+(0.0646P)^2^+0.6645P] where P=(Fo^2^+2Fc^2^)/3'
_refine_ls_weighting_scheme calc
_refine_ls_wR_factor_gt 0.1014
_refine_ls_wR_factor_ref 0.1060
_reflns_number_gt 2847
_reflns_number_total 3340
_reflns_threshold_expression >2sigma(I)
_cod_data_source_file b209938a.txt
_cod_data_source_block Compound_1
_cod_original_sg_symbol_H-M P2(1)/c
_cod_database_code 7216564

loop_
_symmetry_equiv_pos_as_xyz
'x, y, z'
'-x, y+1/2, -z+1/2'
'-x, -y, -z'
'x, -y-1/2, z-1/2'

loop_
_atom_site_label
_atom_site_type_symbol
_atom_site_fract_x
_atom_site_fract_y
_atom_site_fract_z
_atom_site_U_iso_or_equiv
_atom_site_adp_type
_atom_site_occupancy
_atom_site_symmetry_multiplicity
_atom_site_calc_flag
_atom_site_refinement_flags
Cu1 Cu 0.0000 0.0000 0.5000 0.02124(10) Uani 1 2 d S
F1 F -0.4141(10) 0.1548(8) 0.6531(6) 0.0609(12) Uani 0.40 1 d PD
F2 F -0.2864(12) 0.2585(6) 0.5761(11) 0.0644(14) Uani 0.40 1 d PD
F3 F -0.5472(9) 0.2189(7) 0.4886(8) 0.0628(18) Uani 0.40 1 d PD
F4 F 0.4383(15) 0.0868(6) 0.8510(9) 0.0656(14) Uani 0.40 1 d PD
F5 F 0.4202(10) -0.0632(5) 0.8763(6) 0.0752(16) Uani 0.40 1 d PD
F6 F 0.6274(9) -0.0058(9) 0.8120(7) 0.100(2) Uani 0.40 1 d PD
O1 O -0.17541(18) 0.07472(10) 0.55462(12) 0.0283(3) Uani 1 1 d .
O2 O 0.21841(19) 0.03916(11) 0.65511(13) 0.0337(3) Uani 1 1 d .
N1 N 0.0431(2) 0.11605(11) 0.41018(13) 0.0236(3) Uani 1 1 d .
C1 C 0.0857(3) 0.10537(14) 0.31091(17) 0.0282(4) Uani 1 1 d .
H1 H 0.0957 0.0422 0.2832 0.034 Uiso 1 1 calc R
C2 C 0.1155(3) 0.18331(15) 0.24777(18) 0.0332(4) Uani 1 1 d .
H2 H 0.1470 0.1733 0.1785 0.040 Uiso 1 1 calc R
C3 C 0.0991(3) 0.27589(14) 0.28589(18) 0.0327(4) Uani 1 1 d .
H3 H 0.1190 0.3302 0.2435 0.039 Uiso 1 1 calc R
C4 C 0.0527(2) 0.28762(13) 0.38818(17) 0.0259(4) Uani 1 1 d .
C5 C 0.0274(2) 0.20532(13) 0.44784(16) 0.0250(4) Uani 1 1 d .
H5 H -0.0022 0.2130 0.5182 0.030 Uiso 1 1 calc R
C6 C 0.0309(3) 0.38048(14) 0.43398(18) 0.0294(4) Uani 1 1 d .
C7 C 0.0112(3) 0.45616(14) 0.47584(18) 0.0298(4) Uani 1 1 d .
C8 C -0.3194(3) 0.10506(14) 0.49281(19) 0.0303(4) Uani 1 1 d D
C9 C -0.4092(3) 0.08088(18) 0.3813(2) 0.0383(5) Uani 1 1 d .
H9 H -0.5162 0.1124 0.3470 0.046 Uiso 1 1 calc R
C10 C -0.3962(3) 0.18441(18) 0.5521(2) 0.0422(5) Uani 1 1 d D
C11 C 0.3496(3) -0.01143(15) 0.6845(2) 0.0334(4) Uani 1 1 d D
C12 C 0.4576(4) 0.00112(19) 0.8110(3) 0.0505(7) Uani 1 1 d D
F1A F -0.3637(7) 0.1624(6) 0.6669(5) 0.0609(12) Uani 0.50 1 d PD
F2A F -0.3159(9) 0.2669(4) 0.5491(8) 0.0644(14) Uani 0.50 1 d PD
F3A F -0.5664(6) 0.1948(5) 0.5127(6) 0.0628(18) Uani 0.50 1 d PD
F4A F 0.4693(12) 0.0949(5) 0.8409(8) 0.0656(14) Uani 0.50 1 d PD
F5A F 0.3559(8) -0.0333(4) 0.8792(5) 0.0752(16) Uani 0.50 1 d PD
F6A F 0.6096(8) -0.0352(7) 0.8441(5) 0.100(2) Uani 0.50 1 d PD
F1B F -0.3046(18) 0.2081(13) 0.6538(10) 0.0609(12) Uani 0.10 1 d PD
F2B F -0.416(2) 0.2649(7) 0.4858(14) 0.0644(14) Uani 0.10 1 d PD
F3B F -0.5542(14) 0.1607(12) 0.5545(15) 0.0628(18) Uani 0.10 1 d PD
F4B F 0.5929(18) 0.0549(12) 0.8257(13) 0.0656(14) Uani 0.10 1 d PD
F5B F 0.368(2) 0.0262(14) 0.8797(11) 0.0752(16) Uani 0.10 1 d PD
F6B F 0.525(3) -0.0887(10) 0.8526(14) 0.100(2) Uani 0.10 1 d PD

loop_
_atom_site_aniso_label
_atom_site_aniso_U_11
_atom_site_aniso_U_22
_atom_site_aniso_U_33
_atom_site_aniso_U_23
_atom_site_aniso_U_13
_atom_site_aniso_U_12
Cu1 0.02462(17) 0.01442(16) 0.02466(17) -0.00058(11) 0.00684(12) 0.00129(10)
F1 0.056(3) 0.080(2) 0.0551(15) -0.0138(15) 0.0285(19) 0.008(3)
F2 0.058(2) 0.0296(12) 0.110(4) -0.0206(17) 0.031(2) 0.0027(14)
F3 0.0369(12) 0.076(4) 0.071(3) -0.022(3) 0.0085(15) 0.0228(17)
F4 0.066(3) 0.0680(16) 0.0520(16) -0.0251(13) -0.0010(16) -0.0030(16)
F5 0.102(4) 0.070(4) 0.0423(12) 0.017(2) 0.002(2) -0.007(3)
F6 0.0598(18) 0.165(6) 0.048(3) -0.042(3) -0.0297(19) 0.056(3)
O1 0.0303(7) 0.0229(7) 0.0311(7) 0.0013(5) 0.0076(5) 0.0029(5)
O2 0.0336(7) 0.0289(8) 0.0375(8) -0.0057(6) 0.0081(6) 0.0023(6)
N1 0.0277(7) 0.0174(7) 0.0250(7) -0.0004(6) 0.0061(6) 0.0006(6)
C1 0.0376(10) 0.0204(8) 0.0266(9) -0.0022(7) 0.0090(7) 0.0036(7)
C2 0.0480(12) 0.0280(10) 0.0255(9) 0.0011(8) 0.0133(8) 0.0041(8)
C3 0.0452(11) 0.0226(9) 0.0297(10) 0.0049(8) 0.0097(8) 0.0011(8)
C4 0.0293(9) 0.0169(8) 0.0291(9) 0.0003(7) 0.0043(7) 0.0007(6)
C5 0.0284(8) 0.0198(8) 0.0266(9) -0.0023(7) 0.0072(7) -0.0011(7)
C6 0.0353(10) 0.0204(9) 0.0306(9) 0.0021(7) 0.0062(8) -0.0018(7)
C7 0.0376(10) 0.0178(10) 0.0316(10) 0.0014(7) 0.0059(8) 0.0003(7)
C8 0.0286(9) 0.0246(9) 0.0387(10) -0.0006(8) 0.0112(8) 0.0014(7)
C9 0.0286(10) 0.0404(12) 0.0415(12) -0.0056(10) 0.0025(8) 0.0086(8)
C10 0.0351(11) 0.0416(13) 0.0507(13) -0.0107(11) 0.0129(10) 0.0062(9)
C11 0.0289(9) 0.0339(11) 0.0346(11) -0.0043(8) 0.0043(8) -0.0010(8)
C12 0.0486(15) 0.0548(17) 0.0401(13) -0.0079(11) -0.0009(11) 0.0038(11)
F1A 0.056(3) 0.080(2) 0.0551(15) -0.0138(15) 0.0285(19) 0.008(3)
F2A 0.058(2) 0.0296(12) 0.110(4) -0.0206(17) 0.031(2) 0.0027(14)
F3A 0.0369(12) 0.076(4) 0.071(3) -0.022(3) 0.0085(15) 0.0228(17)
F4A 0.066(3) 0.0680(16) 0.0520(16) -0.0251(13) -0.0010(16) -0.0030(16)
F5A 0.102(4) 0.070(4) 0.0423(12) 0.017(2) 0.002(2) -0.007(3)
F6A 0.0598(18) 0.165(6) 0.048(3) -0.042(3) -0.0297(19) 0.056(3)
F1B 0.056(3) 0.080(2) 0.0551(15) -0.0138(15) 0.0285(19) 0.008(3)
F2B 0.058(2) 0.0296(12) 0.110(4) -0.0206(17) 0.031(2) 0.0027(14)
F3B 0.0369(12) 0.076(4) 0.071(3) -0.022(3) 0.0085(15) 0.0228(17)
F4B 0.066(3) 0.0680(16) 0.0520(16) -0.0251(13) -0.0010(16) -0.0030(16)
F5B 0.102(4) 0.070(4) 0.0423(12) 0.017(2) 0.002(2) -0.007(3)
F6B 0.0598(18) 0.165(6) 0.048(3) -0.042(3) -0.0297(19) 0.056(3)

loop_
_atom_type_symbol
_atom_type_description
_atom_type_scat_dispersion_real
_atom_type_scat_dispersion_imag
_atom_type_scat_source
C C 0.0033 0.0016 'International Tables Vol C Tables 4.2.6.8 and 6.1.1.4'
H H 0.0000 0.0000 'International Tables Vol C Tables 4.2.6.8 and 6.1.1.4'
N N 0.0061 0.0033 'International Tables Vol C Tables 4.2.6.8 and 6.1.1.4'
O O 0.0106 0.0060 'International Tables Vol C Tables 4.2.6.8 and 6.1.1.4'
F F 0.0171 0.0103 'International Tables Vol C Tables 4.2.6.8 and 6.1.1.4'
Cu Cu 0.3201 1.2651 'International Tables Vol C Tables 4.2.6.8 and 6.1.1.4'

loop_
_geom_angle_atom_site_label_1
_geom_angle_atom_site_label_2
_geom_angle_atom_site_label_3
_geom_angle
_geom_angle_site_symmetry_1
_geom_angle_site_symmetry_3
O1 Cu1 O1 180.00(7) . 3_556
O1 Cu1 N1 90.33(6) . .
O1 Cu1 N1 89.67(6) 3_556 .
O1 Cu1 N1 89.67(6) . 3_556
O1 Cu1 N1 90.33(6) 3_556 3_556
N1 Cu1 N1 180.0 . 3_556
O1 Cu1 O2 86.73(6) . 3_556
O1 Cu1 O2 93.27(6) 3_556 3_556
N1 Cu1 O2 87.48(6) . 3_556
N1 Cu1 O2 92.52(6) 3_556 3_556
O1 Cu1 O2 93.27(6) . .
O1 Cu1 O2 86.73(6) 3_556 .
N1 Cu1 O2 92.52(6) . .
N1 Cu1 O2 87.48(6) 3_556 .
O2 Cu1 O2 180.0 3_556 .
F1B F1 C10 61.9(7) . .
F1B F1 F3B 113.7(11) . .
C10 F1 F3B 57.8(6) . .
F1B F2 F2B 116.9(11) . .
F1B F2 C10 60.5(7) . .
F2B F2 C10 62.4(6) . .
F3B F3 F2B 126.0(11) . .
F3B F3 C10 63.8(7) . .
F2B F3 C10 63.7(7) . .
F5B F4 C12 63.6(8) . .
F5B F4 F4B 112.3(11) . .
C12 F4 F4B 56.0(6) . .
F5A F5 F6B 158.8(15) . .
F5A F5 C12 85.3(9) . .
F6B F5 C12 73.5(9) . .
F5A F5 F5B 32.5(12) . .
F6B F5 F5B 129.1(13) . .
C12 F5 F5B 59.7(6) . .
F5A F5 F6A 128.1(12) . .
F6B F5 F6A 33.4(10) . .
C12 F5 F6A 47.8(4) . .
F5B F5 F6A 96.2(9) . .
F6A F6 F4B 112(2) . .
F6A F6 C12 68.9(11) . .
F4B F6 C12 65.5(8) . .
F6A F6 F6B 21.6(13) . .
F4B F6 F6B 114.1(13) . .
C12 F6 F6B 56.4(6) . .
C8 O1 Cu1 126.20(13) . .
C11 O2 Cu1 120.53(14) . .
C5 N1 C1 118.50(16) . .
C5 N1 Cu1 120.53(13) . .
C1 N1 Cu1 120.96(12) . .
N1 C1 C2 122.16(18) . .
C1 C2 C3 119.75(19) . .
C2 C3 C4 118.45(18) . .
C5 C4 C3 118.35(17) . .
C5 C4 C6 119.07(18) . .
C3 C4 C6 122.58(18) . .
N1 C5 C4 122.78(18) . .
C7 C6 C4 177.4(2) . .
C6 C7 C7 179.8(3) . 3_566
O1 C8 C9 129.77(19) . .
O1 C8 C10 112.63(18) . .
C9 C8 C10 117.51(19) . .
C8 C9 C11 123.2(2) . 3_556
F1B C10 F3B 109.9(9) . .
F1B C10 F2A 69.5(9) . .
F3B C10 F2A 134.3(8) . .
F1B C10 F3A 125.1(7) . .
F3B C10 F3A 29.8(8) . .
F2A C10 F3A 111.1(5) . .
F1B C10 F3 130.2(8) . .
F3B C10 F3 51.3(9) . .
F2A C10 F3 92.7(6) . .
F3A C10 F3 21.5(6) . .
F1B C10 F1 52.0(9) . .
F3B C10 F1 63.5(9) . .
F2A C10 F1 118.1(7) . .
F3A C10 F1 90.0(5) . .
F3 C10 F1 109.0(5) . .
F1B C10 F2 55.1(10) . .
F3B C10 F2 140.4(9) . .
F2A C10 F2 15.8(8) . .
F3A C10 F2 123.2(6) . .
F3 C10 F2 106.8(6) . .
F1 C10 F2 105.8(6) . .
F1B C10 F2B 107.2(9) . .
F3B C10 F2B 105.1(9) . .
F2A C10 F2B 41.3(8) . .
F3A C10 F2B 75.9(7) . .
F3 C10 F2B 54.8(8) . .
F1 C10 F2B 140.2(8) . .
F2 C10 F2B 57.1(8) . .
F1B C10 F1A 36.4(9) . .
F3B C10 F1A 80.6(8) . .
F2A C10 F1A 105.3(5) . .
F3A C10 F1A 106.0(4) . .
F3 C10 F1A 123.3(5) . .
F1 C10 F1A 17.2(5) . .
F2 C10 F1A 91.4(7) . .
F2B C10 F1A 137.5(8) . .
F1B C10 C8 115.6(7) . .
F3B C10 C8 110.2(7) . .
F2A C10 C8 110.3(4) . .
F3A C10 C8 114.8(4) . .
F3 C10 C8 114.1(5) . .
F1 C10 C8 111.5(5) . .
F2 C10 C8 109.2(5) . .
F2B C10 C8 108.2(6) . .
F1A C10 C8 108.9(4) . .
O2 C11 C9 128.5(2) . 3_556
O2 C11 C12 114.9(2) . .
C9 C11 C12 116.7(2) 3_556 .
F6A C12 F5 84.2(5) . .
F6A C12 F4B 59.4(9) . .
F5 C12 F4B 130.7(8) . .
F6A C12 F5B 124.2(8) . .
F5 C12 F5B 61.4(9) . .
F4B C12 F5B 110.9(9) . .
F6A C12 F4 116.4(8) . .
F5 C12 F4 109.4(6) . .
F4B C12 F4 66.7(10) . .
F5B C12 F4 51.1(10) . .
F6A C12 F4A 108.0(6) . .
F5 C12 F4A 121.2(6) . .
F4B C12 F4A 53.8(9) . .
F5B C12 F4A 65.0(10) . .
F4 C12 F4A 14.0(9) . .
F6A C12 F6 26.3(7) . .
F5 C12 F6 110.5(6) . .
F4B C12 F6 40.4(9) . .
F5B C12 F6 138.7(9) . .
F4 C12 F6 106.4(7) . .
F4A C12 F6 94.1(8) . .
F6A C12 F6B 45.0(9) . .
F5 C12 F6B 44.9(9) . .
F4B C12 F6B 103.9(9) . .
F5B C12 F6B 103.9(9) . .
F4 C12 F6B 138.8(9) . .
F4A C12 F6B 140.8(8) . .
F6 C12 F6B 69.3(10) . .
F6A C12 F5A 110.2(5) . .
F5 C12 F5A 28.6(4) . .
F4B C12 F5A 136.5(8) . .
F5B C12 F5A 35.7(9) . .
F4 C12 F5A 86.8(6) . .
F4A C12 F5A 100.4(5) . .
F6 C12 F5A 135.9(5) . .
F6B C12 F5A 73.4(10) . .
F6A C12 C11 119.3(4) . .
F5 C12 C11 111.6(4) . .
F4B C12 C11 114.9(7) . .
F5B C12 C11 114.0(7) . .
F4 C12 C11 112.1(5) . .
F4A C12 C11 110.6(4) . .
F6 C12 C11 106.6(4) . .
F6B C12 C11 108.1(7) . .
F5A C12 C11 106.6(3) . .
F1B F1A C10 66.2(8) . .
F1B F1A F3B 106.6(12) . .
C10 F1A F3B 48.4(5) . .
F2B F2A C10 71.5(8) . .
F2B F2A F1B 120.5(11) . .
C10 F2A F1B 54.2(6) . .
F3B F3A C10 74.7(10) . .
F3B F3A F2B 126.6(12) . .
C10 F3A F2B 53.0(5) . .
F4B F4A C12 60.6(7) . .
F4B F4A F5B 108.6(10) . .
C12 F4A F5B 55.6(6) . .
F5 F5A F5B 121.8(17) . .
F5 F5A C12 66.1(9) . .
F5B F5A C12 65.2(9) . .
F5 F5A F6B 12.8(10) . .
F5B F5A F6B 111.3(13) . .
C12 F5A F6B 53.3(6) . .
F6 F6A F6B 145.9(18) . .
F6 F6A F4B 42.1(17) . .
F6B F6A F4B 133.4(11) . .
F6 F6A C12 84.8(12) . .
F6B F6A C12 73.7(8) . .
F4B F6A C12 60.7(7) . .
F6 F6A F5 132.7(13) . .
F6B F6A F5 33.4(9) . .
F4B F6A F5 101.8(8) . .
C12 F6A F5 48.0(3) . .
F1A F1B F1 15.1(8) . .
F1A F1B F2 141.7(12) . .
F1 F1B F2 128.6(11) . .
F1A F1B C10 77.4(9) . .
F1 F1B C10 66.1(7) . .
F2 F1B C10 64.4(7) . .
F1A F1B F2A 132.6(11) . .
F1 F1B F2A 118.9(9) . .
F2 F1B F2A 10.2(6) . .
C10 F1B F2A 56.3(6) . .
F2A F2B F3 122.2(13) . .
F2A F2B F2 6.7(8) . .
F3 F2B F2 115.9(11) . .
F2A F2B C10 67.2(8) . .
F3 F2B C10 61.5(6) . .
F2 F2B C10 60.5(7) . .
F2A F2B F3A 111.3(11) . .
F3 F2B F3A 11.1(6) . .
F2 F2B F3A 104.9(9) . .
C10 F2B F3A 51.1(5) . .
F3A F3B F3 10.6(8) . .
F3A F3B C10 75.5(11) . .
F3 F3B C10 64.9(7) . .
F3A F3B F1 126.2(16) . .
F3 F3B F1 116.8(11) . .
C10 F3B F1 58.8(6) . .
F3A F3B F1A 118.9(14) . .
F3 F3B F1A 109.3(10) . .
C10 F3B F1A 51.1(5) . .
F1 F3B F1A 7.9(5) . .
F6 F4B F4A 139.5(12) . .
F6 F4B F6A 26.3(9) . .
F4A F4B F6A 118.8(11) . .
F6 F4B C12 74.2(9) . .
F4A F4B C12 65.6(7) . .
F6A F4B C12 59.8(7) . .
F6 F4B F4 130.3(12) . .
F4A F4B F4 10.0(8) . .
F6A F4B F4 108.8(10) . .
C12 F4B F4 57.3(7) . .
F5A F5B F4 143.9(14) . .
F5A F5B C12 79.0(10) . .
F4 F5B C12 65.2(8) . .
F5A F5B F5 25.7(8) . .
F4 F5B F5 120.2(11) . .
C12 F5B F5 58.9(7) . .
F5A F5B F4A 137.7(13) . .
F4 F5B F4A 6.3(8) . .
C12 F5B F4A 59.4(7) . .
F5 F5B F4A 113.8(10) . .
F5 F6B F6A 113.2(14) . .
F5 F6B C12 61.6(7) . .
F6A F6B C12 61.4(7) . .
F5 F6B F6 112.1(11) . .
F6A F6B F6 12.5(6) . .
C12 F6B F6 54.4(7) . .
F5 F6B F5A 8.3(5) . .
F6A F6B F5A 106.3(11) . .
C12 F6B F5A 53.3(6) . .
F6 F6B F5A 104.3(8) . .

loop_
_geom_bond_atom_site_label_1
_geom_bond_atom_site_label_2
_geom_bond_distance
_geom_bond_site_symmetry_2
Cu1 O1 2.0035(14) .
Cu1 O1 2.0035(14) 3_556
Cu1 N1 2.0255(16) .
Cu1 N1 2.0255(16) 3_556
Cu1 O2 2.2472(15) 3_556
Cu1 O2 2.2472(15) .
F1 F1B 1.15(2) .
F1 C10 1.333(8) .
F1 F3B 1.395(18) .
F2 F1B 1.21(2) .
F2 F2B 1.286(19) .
F2 C10 1.333(7) .
F3 F3B 1.15(2) .
F3 F2B 1.237(18) .
F3 C10 1.330(7) .
F4 F5B 1.12(2) .
F4 C12 1.309(8) .
F4 F4B 1.43(2) .
F5 F5A 0.671(9) .
F5 F6B 1.03(2) .
F5 C12 1.281(7) .
F5 F5B 1.315(18) .
F5 F6A 1.716(11) .
F6 F6A 0.607(16) .
F6 F4B 0.92(2) .
F6 C12 1.363(8) .
F6 F6B 1.57(2) .
O1 C8 1.261(2) .
O2 C11 1.233(3) .
N1 C5 1.338(2) .
N1 C1 1.344(3) .
C1 C2 1.382(3) .
C2 C3 1.384(3) .
C3 C4 1.396(3) .
C4 C5 1.396(3) .
C4 C6 1.433(3) .
C6 C7 1.195(3) .
C7 C7 1.383(4) 3_566
C8 C9 1.381(3) .
C8 C10 1.534(3) .
C9 C11 1.415(3) 3_556
C10 F1B 1.286(10) .
C10 F3B 1.318(10) .
C10 F2A 1.319(6) .
C10 F3A 1.323(6) .
C10 F2B 1.358(10) .
C10 F1A 1.372(6) .
C11 C9 1.415(3) 3_556
C11 C12 1.542(4) .
C12 F6A 1.277(6) .
C12 F4B 1.289(10) .
C12 F5B 1.292(11) .
C12 F4A 1.347(7) .
C12 F6B 1.396(11) .
C12 F5A 1.397(6) .
F1A F1B 0.833(19) .
F1A F3B 1.740(16) .
F2A F2B 0.946(18) .
F2A F1B 1.486(19) .
F3A F3B 0.679(17) .
F3A F2B 1.649(15) .
F4A F4B 1.19(2) .
F4A F5B 1.42(2) .
F5A F5B 0.83(2) .
F5A F6B 1.670(19) .
F6A F6B 1.03(2) .
F6A F4B 1.27(2) .
